data_4300355
_journal_name_full 'Inorganic Chemistry'
_journal_year 2006
_chemical_formula_sum 'C20 H32 Eu N7 O13'
_chemical_formula_weight 730.49
_space_group_IT_number 19
_symmetry_cell_setting orthorhombic
_symmetry_space_group_name_Hall 'P 2ac 2ab'
_symmetry_space_group_name_H-M 'P 21 21 21'
_cell_angle_alpha 90.00
_cell_angle_beta 90.00
_cell_angle_gamma 90.00
_cell_formula_units_Z 4
_cell_length_a 10.243(2)
_cell_length_b 14.424(3)
_cell_length_c 18.920(4)
_cell_measurement_temperature 296(2)
_cell_volume 2795.4(10)
_diffrn_ambient_temperature 296(2)
_exptl_crystal_density_diffrn 1.736
_cod_depositor_comments
;
The following automatic conversions were performed:
'_symmetry_cell_setting' value 'Orthorhombic' changed to 'orthorhombic'
according to '/home/saulius/struct/CIF-dictionaries/cif_core.dic'
dictionary named 'cif_core.dic' version 2.4.1 from 2010-06-29.

Automatic conversion script
Id: cif_fix_enum 1527 2010-12-29 10:47:43Z saulius 
;
_cod_database_code 4300355

loop_
_symmetry_equiv_pos_as_xyz
'x, y, z'
'-x+1/2, -y, z+1/2'
'-x, y+1/2, -z+1/2'
'x+1/2, -y+1/2, -z'

loop_
_atom_site_label
_atom_site_type_symbol
_atom_site_fract_x
_atom_site_fract_y
_atom_site_fract_z
_atom_site_U_iso_or_equiv
_atom_site_adp_type
_atom_site_occupancy
_atom_site_symmetry_multiplicity
_atom_site_calc_flag
_atom_site_refinement_flags
_atom_site_disorder_assembly
_atom_site_disorder_group
Eu1 Eu 0.44244(2) 0.433622(15) 0.843676(11) 0.03647(7) Uani 1 1 d . . .
O1 O 0.3406(4) 0.2899(2) 0.87156(19) 0.0451(8) Uani 1 1 d . . .
O2 O 0.6063(4) 0.3291(3) 0.8853(2) 0.0539(9) Uani 1 1 d . . .
O3 O 0.2725(4) 0.4223(3) 0.7569(2) 0.0508(9) Uani 1 1 d . . .
O4 O 0.5135(4) 0.3425(3) 0.7438(2) 0.0553(10) Uani 1 1 d . . .
N1 N 0.2624(5) 0.1682(3) 0.9299(3) 0.0548(12) Uani 1 1 d . . .
N2 N 0.6759(5) 0.1830(4) 0.8680(3) 0.0598(13) Uani 1 1 d . . .
N3 N 0.1029(5) 0.3528(4) 0.7045(3) 0.0653(14) Uani 1 1 d . . .
N4 N 0.5137(5) 0.3072(4) 0.6289(2) 0.0545(12) Uani 1 1 d . . .
C1 C 0.1375(6) 0.1802(5) 0.8932(4) 0.0663(18) Uani 1 1 d . . .
H1A H 0.1447 0.1571 0.8458 0.099 Uiso 1 1 calc R . .
H1B H 0.1153 0.2449 0.8919 0.099 Uiso 1 1 calc R . .
H1C H 0.0706 0.1466 0.9178 0.099 Uiso 1 1 calc R . .
C2 C 0.3581(5) 0.2244(3) 0.9131(3) 0.0436(11) Uani 1 1 d . . .
C3 C 0.4914(6) 0.2123(4) 0.9486(3) 0.0501(13) Uani 1 1 d . . .
H3 H 0.4935 0.2560 0.9883 0.060 Uiso 1 1 calc R . .
C4 C 0.5960(5) 0.2442(4) 0.8968(3) 0.0471(12) Uani 1 1 d . . .
C5 C 0.7727(7) 0.2141(6) 0.8188(4) 0.081(2) Uani 1 1 d . . .
H5A H 0.8547 0.2213 0.8427 0.122 Uiso 1 1 calc R . .
H5B H 0.7464 0.2725 0.7991 0.122 Uiso 1 1 calc R . .
H5C H 0.7818 0.1693 0.7816 0.122 Uiso 1 1 calc R . .
C6 C 0.6767(8) 0.0829(4) 0.8848(4) 0.075(2) Uani 1 1 d . . .
H6A H 0.7506 0.0693 0.9151 0.090 Uiso 1 1 calc R . .
H6B H 0.6873 0.0479 0.8414 0.090 Uiso 1 1 calc R . .
C7 C 0.5505(9) 0.0519(4) 0.9218(4) 0.0733(19) Uani 1 1 d . . .
H7A H 0.4802 0.0494 0.8875 0.088 Uiso 1 1 calc R . .
H7B H 0.5625 -0.0099 0.9409 0.088 Uiso 1 1 calc R . .
C8 C 0.5138(9) 0.1165(5) 0.9800(4) 0.077(2) Uani 1 1 d . . .
H8 H 0.5872 0.1203 1.0131 0.092 Uiso 1 1 calc R . .
C9 C 0.3940(9) 0.0882(5) 1.0208(4) 0.088(3) Uani 1 1 d . . .
H9A H 0.4082 0.0276 1.0416 0.106 Uiso 1 1 calc R . .
H9B H 0.3795 0.1319 1.0589 0.106 Uiso 1 1 calc R . .
C10 C 0.2760(9) 0.0849(4) 0.9752(4) 0.076(2) Uani 1 1 d . . .
H10A H 0.2804 0.0302 0.9454 0.092 Uiso 1 1 calc R . .
H10B H 0.1993 0.0793 1.0049 0.092 Uiso 1 1 calc R . .
C11 C 0.0177(7) 0.4268(6) 0.7278(5) 0.087(2) Uani 1 1 d . . .
H11A H 0.0451 0.4481 0.7735 0.131 Uiso 1 1 calc R . .
H11B H -0.0704 0.4043 0.7305 0.131 Uiso 1 1 calc R . .
H11C H 0.0218 0.4772 0.6947 0.131 Uiso 1 1 calc R . .
C12 C 0.2290(5) 0.3557(4) 0.7213(3) 0.0477(12) Uani 1 1 d . . .
C13 C 0.3173(6) 0.2766(4) 0.6995(3) 0.0518(13) Uani 1 1 d . . .
H13 H 0.3195 0.2348 0.7403 0.062 Uiso 1 1 calc R . .
C14 C 0.4560(6) 0.3126(3) 0.6918(3) 0.0462(11) Uani 1 1 d . . .
C15 C 0.6521(8) 0.3297(6) 0.6237(4) 0.074(2) Uani 1 1 d . . .
H15A H 0.7017 0.2736 0.6187 0.111 Uiso 1 1 calc R . .
H15B H 0.6793 0.3617 0.6657 0.111 Uiso 1 1 calc R . .
H15C H 0.6665 0.3686 0.5833 0.111 Uiso 1 1 calc R . .
C16 C 0.4521(9) 0.2723(5) 0.5645(3) 0.0697(19) Uani 1 1 d . . .
H16A H 0.4872 0.2114 0.5537 0.084 Uiso 1 1 calc R . .
H16B H 0.4734 0.3132 0.5255 0.084 Uiso 1 1 calc R . .
C17 C 0.3064(9) 0.2656(6) 0.5713(4) 0.085(3) Uani 1 1 d . . .
H17A H 0.2687 0.3273 0.5713 0.103 Uiso 1 1 calc R . .
H17B H 0.2710 0.2318 0.5314 0.103 Uiso 1 1 calc R . .
C18 C 0.2718(8) 0.2172(5) 0.6379(4) 0.074(2) Uani 1 1 d . . .
H18 H 0.3205 0.1588 0.6394 0.088 Uiso 1 1 calc R . .
C19 C 0.1284(8) 0.1949(6) 0.6489(5) 0.093(3) Uani 1 1 d . . .
H19A H 0.0967 0.1598 0.6087 0.111 Uiso 1 1 calc R . .
H19B H 0.1192 0.1565 0.6907 0.111 Uiso 1 1 calc R . .
C20 C 0.0463(8) 0.2809(5) 0.6576(5) 0.088(2) Uani 1 1 d . . .
H20A H 0.0320 0.3079 0.6113 0.106 Uiso 1 1 calc R . .
H20B H -0.0381 0.2629 0.6762 0.106 Uiso 1 1 calc R . .
N10 N 0.6384(6) 0.5326(4) 0.7578(3) 0.0637(15) Uani 1 1 d . . .
O11 O 0.6753(5) 0.4838(4) 0.8081(3) 0.0759(13) Uani 1 1 d . . .
O12 O 0.5190(5) 0.5487(4) 0.7539(3) 0.0713(14) Uani 1 1 d . . .
O13 O 0.7146(6) 0.5642(4) 0.7146(3) 0.0985(18) Uani 1 1 d . . .
N20 N 0.4806(7) 0.5031(4) 0.9907(3) 0.078(2) Uani 1 1 d . . .
O21 O 0.4267(5) 0.4273(4) 0.9825(2) 0.0770(13) Uani 1 1 d . . .
O22 O 0.5342(8) 0.5378(3) 0.9371(3) 0.096(2) Uani 1 1 d . . .
O23 O 0.4873(9) 0.5395(5) 1.0484(3) 0.132(3) Uani 1 1 d . . .
N30 N 0.2241(6) 0.5598(5) 0.8847(3) 0.0731(15) Uani 1 1 d . . .
O31 O 0.3197(6) 0.5865(3) 0.8486(4) 0.0902(17) Uani 1 1 d . . .
O32 O 0.2209(6) 0.4760(4) 0.8984(3) 0.0849(17) Uani 1 1 d . . .
O33 O 0.1405(7) 0.6130(5) 0.9051(5) 0.135(3) Uani 1 1 d . . .

loop_
_atom_site_aniso_label
_atom_site_aniso_U_11
_atom_site_aniso_U_22
_atom_site_aniso_U_33
_atom_site_aniso_U_23
_atom_site_aniso_U_13
_atom_site_aniso_U_12
Eu1 0.04147(11) 0.03088(10) 0.03707(10) 0.00072(9) -0.00146(10) -0.00105(10)
O1 0.047(2) 0.0349(17) 0.0532(19) 0.0059(15) -0.0002(17) -0.0027(17)
O2 0.051(2) 0.044(2) 0.066(2) 0.0043(19) -0.0075(19) 0.0004(18)
O3 0.0433(18) 0.052(2) 0.058(2) 0.0008(18) -0.0096(16) -0.0008(18)
O4 0.048(2) 0.066(3) 0.053(2) -0.014(2) -0.0001(18) -0.0057(19)
N1 0.069(3) 0.040(2) 0.055(3) -0.003(2) 0.017(2) -0.004(2)
N2 0.054(3) 0.058(3) 0.067(3) -0.010(2) -0.011(2) 0.011(3)
N3 0.051(3) 0.066(3) 0.078(4) 0.016(3) -0.020(3) -0.013(3)
N4 0.070(3) 0.046(3) 0.047(2) -0.005(2) 0.004(2) 0.001(2)
C1 0.051(3) 0.069(4) 0.079(4) -0.004(4) 0.023(3) -0.007(3)
C2 0.054(3) 0.035(2) 0.042(2) 0.0002(19) 0.002(2) -0.002(2)
C3 0.069(3) 0.039(3) 0.043(3) 0.002(2) -0.006(2) 0.009(2)
C4 0.048(3) 0.043(3) 0.051(3) -0.001(2) -0.015(2) 0.005(2)
C5 0.055(4) 0.092(5) 0.096(5) -0.009(4) 0.010(4) 0.008(4)
C6 0.085(5) 0.050(4) 0.089(5) -0.016(3) -0.025(4) 0.023(4)
C7 0.097(5) 0.044(3) 0.079(4) -0.002(3) -0.014(5) 0.013(4)
C8 0.117(6) 0.057(4) 0.058(4) 0.010(3) -0.020(4) 0.017(4)
C9 0.138(8) 0.063(4) 0.063(4) 0.025(3) 0.006(5) 0.000(5)
C10 0.112(6) 0.044(3) 0.073(4) 0.015(3) 0.026(4) -0.006(4)
C11 0.053(3) 0.089(5) 0.120(7) -0.012(5) -0.014(4) 0.002(4)
C12 0.044(3) 0.051(3) 0.048(3) 0.012(2) -0.005(2) -0.008(2)
C13 0.062(3) 0.048(3) 0.045(3) -0.005(2) -0.005(3) -0.014(3)
C14 0.058(3) 0.039(2) 0.042(2) -0.004(2) 0.005(3) 0.000(3)
C15 0.071(5) 0.075(5) 0.077(4) -0.013(4) 0.025(4) 0.001(4)
C16 0.110(6) 0.056(3) 0.043(3) -0.009(2) 0.003(4) 0.003(4)
C17 0.120(7) 0.075(5) 0.062(4) -0.009(4) -0.035(5) -0.013(5)
C18 0.098(5) 0.056(4) 0.067(4) -0.010(3) -0.024(4) -0.007(4)
C19 0.094(6) 0.074(5) 0.110(6) -0.010(5) -0.033(5) -0.029(4)
C20 0.079(5) 0.075(4) 0.111(6) 0.022(5) -0.046(5) -0.034(4)
N10 0.083(4) 0.045(3) 0.063(3) 0.001(2) 0.011(3) -0.020(3)
O11 0.068(3) 0.075(3) 0.085(3) 0.017(3) -0.009(3) -0.028(3)
O12 0.070(3) 0.073(3) 0.070(3) 0.024(2) 0.006(2) -0.004(3)
O13 0.098(4) 0.103(4) 0.094(4) 0.013(4) 0.038(3) -0.038(4)
N20 0.122(6) 0.056(3) 0.055(3) -0.018(3) -0.026(3) 0.036(3)
O21 0.084(3) 0.086(3) 0.061(2) -0.012(3) 0.005(2) 0.005(3)
O22 0.169(7) 0.057(3) 0.063(3) 0.000(2) -0.034(4) -0.023(4)
O23 0.220(9) 0.108(5) 0.069(3) -0.046(3) -0.040(4) 0.047(5)
N30 0.068(3) 0.069(4) 0.083(4) -0.008(3) -0.007(3) 0.024(3)
O31 0.080(3) 0.053(3) 0.137(5) -0.008(3) 0.012(4) 0.011(2)
O32 0.083(4) 0.092(4) 0.079(3) 0.025(3) 0.024(3) 0.027(3)
O33 0.098(5) 0.120(5) 0.186(7) -0.011(5) 0.018(5) 0.069(5)

loop_
_geom_bond_atom_site_label_1
_geom_bond_atom_site_label_2
_geom_bond_distance
_geom_bond_site_symmetry_2
_geom_bond_publ_flag
Eu1 O1 2.380(4) . ?
Eu1 O2 2.390(4) . ?
Eu1 O3 2.399(4) . ?
Eu1 O4 2.414(4) . ?
Eu1 O12 2.501(5) . ?
Eu1 O22 2.503(5) . ?
Eu1 O31 2.540(5) . ?
Eu1 O32 2.568(5) . ?
Eu1 O11 2.583(5) . ?
Eu1 O21 2.632(5) . ?
Eu1 N10 2.951(6) . ?
Eu1 N20 2.983(5) . ?
O1 C2 1.242(6) . ?
O2 C4 1.247(7) . ?
O3 C12 1.255(7) . ?
O4 C14 1.226(6) . ?
N1 C2 1.310(7) . ?
N1 C1 1.466(9) . ?
N1 C10 1.484(8) . ?
N2 C4 1.322(7) . ?
N2 C5 1.433(9) . ?
N2 C6 1.478(8) . ?
N3 C12 1.331(7) . ?
N3 C11 1.448(9) . ?
N3 C20 1.483(9) . ?
N4 C14 1.330(7) . ?
N4 C15 1.458(9) . ?
N4 C16 1.462(8) . ?
C2 C3 1.532(8) . ?
C3 C8 1.521(8) . ?
C3 C4 1.523(8) . ?
C6 C7 1.536(12) . ?
C7 C8 1.491(10) . ?
C8 C9 1.506(11) . ?
C9 C10 1.484(12) . ?
C12 C13 1.512(8) . ?
C13 C14 1.520(8) . ?
C13 C18 1.520(8) . ?
C16 C17 1.501(12) . ?
C17 C18 1.483(10) . ?
C18 C19 1.517(12) . ?
C19 C20 1.507(12) . ?
N10 O13 1.219(7) . ?
N10 O11 1.242(7) . ?
N10 O12 1.247(8) . ?
N20 O23 1.213(7) . ?
N20 O21 1.235(8) . ?
N20 O22 1.256(9) . ?
N30 O33 1.213(8) . ?
N30 O32 1.237(8) . ?
N30 O31 1.255(8) . ?
